data_7047209
loop_
_publ_author_name
'Chen, Chang-Hong'
'Gabba\"i, Fran\,cois P'

_publ_section_title
;
 Coordination of a stibine oxide to a Lewis acidic stiborane at the upper
 rim of the biphenylene backbone.
;
_journal_issue 35
_journal_name_full 'Dalton transactions (Cambridge, England : 2003)'
_journal_page_first 12075
_journal_page_last 12078
_journal_paper_doi 10.1039/c8dt02872a
_journal_volume 47
_journal_year 2018
_chemical_formula_moiety 'C36 H26 Sb2'
_chemical_formula_sum 'C36 H26 Sb2'
_chemical_formula_weight 702.07
_space_group_crystal_system monoclinic
_space_group_IT_number 4
_space_group_name_Hall 'P 2yb'
_space_group_name_H-M_alt 'P 1 21 1'
_symmetry_space_group_name_Hall 'P 2yb'
_symmetry_space_group_name_H-M 'P 1 21 1'
_atom_sites_solution_hydrogens geom
_audit_creation_date 2018-03-28
_audit_creation_method
;
Olex2 1.2
(compiled 2017.03.28 svn.r3405 for OlexSys, GUI svn.r5335)
;
_audit_update_record
;
2018-07-13 deposited with the CCDC.
2018-08-02 downloaded from the CCDC.
;
_cell_angle_alpha 90
_cell_angle_beta 96.512(6)
_cell_angle_gamma 90
_cell_formula_units_Z 2
_cell_length_a 6.205(3)
_cell_length_b 17.811(9)
_cell_length_c 12.643(6)
_cell_measurement_reflns_used 4404
_cell_measurement_temperature 110
_cell_measurement_theta_max 25.857
_cell_measurement_theta_min 2.287
_cell_volume 1388.3(12)
_computing_cell_refinement 'SAINT v8.34A (Bruker, 2013)'
_computing_data_reduction 'SAINT v8.34A (Bruker, 2013)'
_computing_molecular_graphics 'Olex2 (Dolomanov et al., 2009)'
_computing_publication_material 'Olex2 (Dolomanov et al., 2009)'
_computing_structure_refinement 'XL (Sheldrick, 2008)'
_diffrn_ambient_temperature 110
_diffrn_measured_fraction_theta_full 1.000
_diffrn_measured_fraction_theta_max 0.998
_diffrn_measurement_device_type 'Bruker APEX-II CCD'
_diffrn_measurement_method '\f and \w scans'
_diffrn_radiation_type MoK\a
_diffrn_radiation_wavelength 0.71073
_diffrn_reflns_av_R_equivalents 0.0630
_diffrn_reflns_av_unetI/netI 0.0921
_diffrn_reflns_Laue_measured_fraction_full 1.000
_diffrn_reflns_Laue_measured_fraction_max 0.998
_diffrn_reflns_limit_h_max 7
_diffrn_reflns_limit_h_min -7
_diffrn_reflns_limit_k_max 22
_diffrn_reflns_limit_k_min -22
_diffrn_reflns_limit_l_max 15
_diffrn_reflns_limit_l_min -14
_diffrn_reflns_number 13087
_diffrn_reflns_point_group_measured_fraction_full 0.998
_diffrn_reflns_point_group_measured_fraction_max 0.994
_diffrn_reflns_theta_full 25.242
_diffrn_reflns_theta_max 26.782
_diffrn_reflns_theta_min 1.621
_diffrn_standards_number 0
_exptl_absorpt_coefficient_mu 1.969
_exptl_absorpt_correction_T_max 0.7454
_exptl_absorpt_correction_T_min 0.5998
_exptl_absorpt_correction_type multi-scan
_exptl_absorpt_process_details
'SADABS-2014/5 (Bruker,2014/5) was used for absorption correction. wR2(int) was 0.1077 before and 0.0813 after correction. The Ratio of minimum to maximum transmission is 0.8047. The \l/2 correction factor is 0.00150.'
_exptl_crystal_colour yellow
_exptl_crystal_colour_primary yellow
_exptl_crystal_density_diffrn 1.680
_exptl_crystal_description block
_exptl_crystal_F_000 688
_exptl_crystal_size_max 0.18
_exptl_crystal_size_mid 0.05
_exptl_crystal_size_min 0.04
_refine_diff_density_max 0.705
_refine_diff_density_min -1.619
_refine_diff_density_rms 0.154
_refine_ls_abs_structure_details
;
 Flack x determined using 2192 quotients [(I+)-(I-)]/[(I+)+(I-)]
 (Parsons, Flack and Wagner, Acta Cryst. B69 (2013) 249-259).
;
_refine_ls_abs_structure_Flack 0.05(3)
_refine_ls_extinction_method none
_refine_ls_goodness_of_fit_ref 0.997
_refine_ls_hydrogen_treatment constr
_refine_ls_matrix_type full
_refine_ls_number_parameters 343
_refine_ls_number_reflns 5877
_refine_ls_number_restraints 1
_refine_ls_restrained_S_all 0.997
_refine_ls_R_factor_all 0.0511
_refine_ls_R_factor_gt 0.0433
_refine_ls_shift/su_max 0.001
_refine_ls_shift/su_mean 0.000
_refine_ls_structure_factor_coef Fsqd
_refine_ls_weighting_details 'w=1/[\s^2^(Fo^2^)+(0.0321P)^2^] where P=(Fo^2^+2Fc^2^)/3'
_refine_ls_weighting_scheme calc
_refine_ls_wR_factor_gt 0.0946
_refine_ls_wR_factor_ref 0.0986
_reflns_Friedel_coverage 0.930
_reflns_Friedel_fraction_full 0.996
_reflns_Friedel_fraction_max 0.991
_reflns_number_gt 5239
_reflns_number_total 5877
_reflns_threshold_expression 'I > 2\s(I)'
_cod_data_source_file c8dt02872a2.cif
_cod_data_source_block 2
_cod_depositor_comments 'Adding full bibliography for 7047209--7047210.cif.'
_cod_original_cell_volume 1388.2(12)
_cod_database_code 7047209
_shelx_shelxl_version_number 2014/7
_shelx_space_group_comment
;
The symmetry employed for this shelxl refinement is uniquely defined
by the following loop, which should always be used as a source of
symmetry information in preference to the above space-group names.
They are only intended as comments.
;
_olex2_refinement_description
;
1. Fixed Uiso
 At 1.2 times of:
  All C(H) groups
2.a Aromatic/amide H refined with riding coordinates:
 C10(H10), C9(H9), C16(H16), C22(H22), C4(H4), C23(H23), C3(H3), C24(H24),
 C14(H14), C21(H21), C18(H18), C2(H2), C15(H15), C11(H11), C20(H20), C17(H17),
 C26(H26), C32(H32), C27(H27), C30(H30), C28(H28), C29(H29), C34(H34), C33(H33),
  C36(H36), C35(H35)
;
_olex2_submission_special_instructions 'No special instructions were received'

loop_
_space_group_symop_operation_xyz
'x, y, z'
'-x, y+1/2, -z'

loop_
_atom_site_label
_atom_site_type_symbol
_atom_site_fract_x
_atom_site_fract_y
_atom_site_fract_z
_atom_site_U_iso_or_equiv
_atom_site_adp_type
_atom_site_occupancy
_atom_site_site_symmetry_order
_atom_site_calc_flag
_atom_site_refinement_flags_posn
Sb1 Sb -0.72429(10) -0.42136(3) -0.61609(5) 0.01439(16) Uani 1 1 d .
Sb2 Sb -1.09531(9) -0.53482(3) -0.85319(5) 0.01351(16) Uani 1 1 d .
C13 C -0.4826(16) -0.3327(5) -0.6085(9) 0.014(2) Uani 1 1 d .
C1 C -0.4938(17) -0.5118(5) -0.6077(9) 0.017(2) Uani 1 1 d .
C8 C -0.8552(16) -0.6215(6) -0.8243(8) 0.014(2) Uani 1 1 d .
C10 C -0.7443(18) -0.7521(6) -0.8631(9) 0.020(2) Uani 1 1 d .
H10 H -0.7767 -0.7965 -0.9002 0.024 Uiso 1 1 calc R
C6 C -0.5239(16) -0.5762(5) -0.6675(8) 0.014(2) Uani 1 1 d .
C9 C -0.8877(17) -0.6922(6) -0.8788(9) 0.017(2) Uani 1 1 d .
H9 H -1.0113 -0.6981 -0.9270 0.020 Uiso 1 1 calc R
C16 C -0.185(2) -0.2150(6) -0.6135(10) 0.020(2) Uani 1 1 d .
H16 H -0.0853 -0.1762 -0.6141 0.024 Uiso 1 1 calc R
C22 C -0.8696(18) -0.4011(6) -0.2398(9) 0.025(2) Uani 1 1 d .
H22 H -0.9032 -0.3965 -0.1703 0.030 Uiso 1 1 calc R
C7 C -0.6698(15) -0.6210(5) -0.7516(8) 0.012(2) Uani 1 1 d .
C4 C -0.1828(17) -0.6350(6) -0.5973(9) 0.020(2) Uani 1 1 d .
H4 H -0.0844 -0.6745 -0.5935 0.024 Uiso 1 1 calc R
C19 C -0.7691(14) -0.4163(6) -0.4497(7) 0.0155(19) Uani 1 1 d .
C23 C -0.9746(19) -0.3571(6) -0.3198(10) 0.029(3) Uani 1 1 d .
H23 H -1.0756 -0.3215 -0.3038 0.034 Uiso 1 1 calc R
C5 C -0.3731(16) -0.6371(6) -0.6603(8) 0.017(2) Uani 1 1 d .
C3 C -0.1434(16) -0.5678(5) -0.5372(8) 0.018(2) Uani 1 1 d .
H3 H -0.0145 -0.5634 -0.4923 0.021 Uiso 1 1 calc R
C24 C -0.9294(18) -0.3661(6) -0.4237(8) 0.020(2) Uani 1 1 d .
H24 H -1.0070 -0.3383 -0.4775 0.024 Uiso 1 1 calc R
C14 C -0.3337(18) -0.3315(6) -0.6838(9) 0.021(2) Uani 1 1 d .
H14 H -0.3352 -0.3700 -0.7336 0.025 Uiso 1 1 calc R
C21 C -0.7146(19) -0.4516(6) -0.2642(9) 0.026(2) Uani 1 1 d .
H21 H -0.6432 -0.4812 -0.2106 0.031 Uiso 1 1 calc R
C18 C -0.4824(16) -0.2729(5) -0.5390(8) 0.018(2) Uani 1 1 d .
H18 H -0.5830 -0.2719 -0.4898 0.022 Uiso 1 1 calc R
C2 C -0.2886(16) -0.5093(5) -0.5428(9) 0.020(2) Uani 1 1 d .
H2 H -0.2524 -0.4663 -0.5030 0.024 Uiso 1 1 calc R
C15 C -0.1844(17) -0.2740(6) -0.6854(9) 0.021(2) Uani 1 1 d .
H15 H -0.0836 -0.2748 -0.7345 0.026 Uiso 1 1 calc R
C12 C -0.5208(15) -0.6816(5) -0.7389(8) 0.015(2) Uani 1 1 d .
C11 C -0.5531(17) -0.7478(6) -0.7936(9) 0.021(2) Uani 1 1 d .
H11 H -0.4544 -0.7873 -0.7850 0.025 Uiso 1 1 calc R
C20 C -0.6628(18) -0.4592(6) -0.3694(8) 0.021(2) Uani 1 1 d .
H20 H -0.5567 -0.4931 -0.3846 0.025 Uiso 1 1 calc R
C17 C -0.3371(17) -0.2148(6) -0.5408(9) 0.023(2) Uani 1 1 d .
H17 H -0.3404 -0.1752 -0.4932 0.028 Uiso 1 1 calc R
C25 C -1.2081(16) -0.5750(5) -1.0113(8) 0.017(2) Uani 1 1 d .
C26 C -1.3964(16) -0.6186(5) -1.0281(9) 0.019(2) Uani 1 1 d .
H26 H -1.4704 -0.6305 -0.9704 0.023 Uiso 1 1 calc R
C31 C -0.8845(15) -0.4489(5) -0.9041(8) 0.014(2) Uani 1 1 d .
C32 C -0.6868(16) -0.4643(5) -0.9415(8) 0.016(2) Uani 1 1 d .
H32 H -0.6406 -0.5138 -0.9460 0.019 Uiso 1 1 calc R
C27 C -1.4751(18) -0.6443(6) -1.1276(8) 0.023(2) Uani 1 1 d .
H27 H -1.6007 -0.6732 -1.1361 0.028 Uiso 1 1 calc R
C30 C -1.1025(17) -0.5584(6) -1.1001(8) 0.021(2) Uani 1 1 d .
H30 H -0.9776 -0.5291 -1.0921 0.026 Uiso 1 1 calc R
C28 C -1.3680(19) -0.6273(6) -1.2156(9) 0.028(3) Uani 1 1 d .
H28 H -1.4212 -0.6442 -1.2832 0.034 Uiso 1 1 calc R
C29 C -1.1811(19) -0.5849(7) -1.2001(10) 0.029(3) Uani 1 1 d .
H29 H -1.1064 -0.5738 -1.2579 0.035 Uiso 1 1 calc R
C34 C -0.6246(16) -0.3322(6) -0.9617(8) 0.020(2) Uani 1 1 d .
H34 H -0.5366 -0.2931 -0.9800 0.025 Uiso 1 1 calc R
C33 C -0.5573(16) -0.4057(5) -0.9723(8) 0.018(2) Uani 1 1 d .
H33 H -0.4274 -0.4160 -0.9996 0.022 Uiso 1 1 calc R
C36 C -0.9506(17) -0.3744(5) -0.8972(8) 0.014(2) Uani 1 1 d .
H36 H -1.0843 -0.3638 -0.8740 0.017 Uiso 1 1 calc R
C35 C -0.8202(17) -0.3161(6) -0.9245(9) 0.021(2) Uani 1 1 d .
H35 H -0.8639 -0.2665 -0.9178 0.025 Uiso 1 1 calc R

loop_
_atom_site_aniso_label
_atom_site_aniso_U_11
_atom_site_aniso_U_22
_atom_site_aniso_U_33
_atom_site_aniso_U_23
_atom_site_aniso_U_13
_atom_site_aniso_U_12
Sb1 0.0172(3) 0.0157(3) 0.0100(3) -0.0014(3) 0.0007(2) 0.0008(3)
Sb2 0.0143(3) 0.0150(3) 0.0114(3) -0.0002(3) 0.0025(2) 0.0002(3)
C13 0.013(5) 0.011(5) 0.018(6) 0.001(4) -0.003(4) -0.001(4)
C1 0.017(5) 0.018(5) 0.014(6) 0.002(4) 0.000(4) -0.002(4)
C8 0.017(5) 0.019(5) 0.010(5) -0.003(4) 0.011(4) 0.000(4)
C10 0.029(6) 0.012(5) 0.020(6) -0.004(4) 0.005(5) -0.004(4)
C6 0.015(5) 0.014(5) 0.014(6) 0.002(4) 0.007(4) -0.004(4)
C9 0.018(5) 0.017(5) 0.016(6) 0.002(4) 0.006(4) -0.004(4)
C16 0.025(5) 0.016(6) 0.017(6) 0.001(5) -0.006(4) -0.006(5)
C22 0.035(6) 0.026(6) 0.016(6) -0.005(4) 0.006(5) -0.004(5)
C7 0.019(5) 0.009(4) 0.009(5) -0.003(4) 0.004(4) -0.001(4)
C4 0.018(5) 0.016(5) 0.025(6) 0.005(5) -0.001(4) -0.004(4)
C19 0.020(4) 0.013(4) 0.015(5) -0.003(4) 0.005(4) -0.001(4)
C23 0.031(7) 0.029(6) 0.027(7) 0.002(5) 0.010(5) 0.007(5)
C5 0.024(5) 0.016(5) 0.011(5) 0.006(4) 0.005(4) 0.002(4)
C3 0.019(5) 0.019(5) 0.015(6) 0.001(4) -0.004(4) -0.004(4)
C24 0.026(6) 0.023(5) 0.012(6) -0.003(4) 0.000(4) 0.002(5)
C14 0.026(6) 0.018(5) 0.021(6) -0.007(5) 0.009(5) 0.000(4)
C21 0.038(6) 0.030(6) 0.008(5) 0.003(5) 0.001(5) -0.004(5)
C18 0.015(5) 0.023(5) 0.017(6) 0.000(4) 0.005(4) 0.000(4)
C2 0.023(5) 0.012(5) 0.023(6) 0.003(4) 0.002(5) -0.005(4)
C15 0.024(6) 0.025(6) 0.017(6) 0.000(5) 0.008(4) -0.004(4)
C12 0.016(5) 0.020(5) 0.008(5) 0.001(4) 0.004(4) -0.004(4)
C11 0.024(6) 0.011(5) 0.027(7) 0.003(5) 0.002(5) -0.002(4)
C20 0.029(6) 0.021(5) 0.012(6) 0.002(4) 0.002(4) -0.001(4)
C17 0.025(6) 0.023(5) 0.021(6) -0.009(5) -0.005(5) 0.000(4)
C25 0.018(5) 0.011(5) 0.020(6) -0.002(4) -0.001(4) 0.004(4)
C26 0.019(5) 0.014(5) 0.024(6) -0.005(4) 0.003(4) -0.002(4)
C31 0.013(5) 0.016(5) 0.014(6) 0.005(4) 0.005(4) -0.005(4)
C32 0.018(5) 0.013(5) 0.017(6) -0.001(4) 0.004(4) 0.003(4)
C27 0.028(6) 0.019(5) 0.020(6) -0.006(5) -0.012(5) 0.003(5)
C30 0.026(6) 0.034(6) 0.006(5) -0.004(4) 0.008(4) -0.009(4)
C28 0.043(7) 0.027(6) 0.012(6) -0.012(5) -0.010(5) 0.007(5)
C29 0.034(7) 0.041(7) 0.015(6) 0.000(5) 0.007(5) -0.004(5)
C34 0.020(5) 0.024(5) 0.018(6) 0.002(4) 0.001(4) -0.003(4)
C33 0.016(5) 0.020(6) 0.018(6) 0.002(4) 0.002(4) 0.001(4)
C36 0.019(5) 0.014(5) 0.012(5) -0.001(4) 0.009(4) 0.001(4)
C35 0.028(6) 0.015(5) 0.020(6) 0.000(4) 0.005(5) -0.001(4)

loop_
_atom_type_symbol
_atom_type_description
_atom_type_scat_dispersion_real
_atom_type_scat_dispersion_imag
_atom_type_scat_source
C C 0.0033 0.0016 'International Tables Vol C Tables 4.2.6.8 and 6.1.1.4'
H H 0.0000 0.0000 'International Tables Vol C Tables 4.2.6.8 and 6.1.1.4'
Sb Sb -0.5866 1.5461 'International Tables Vol C Tables 4.2.6.8 and 6.1.1.4'

loop_
_geom_angle_atom_site_label_1
_geom_angle_atom_site_label_2
_geom_angle_atom_site_label_3
_geom_angle
C1 Sb1 C13 95.2(3)
C1 Sb1 C19 98.2(4)
C19 Sb1 C13 95.2(4)
C8 Sb2 C25 93.7(4)
C8 Sb2 C31 97.4(4)
C31 Sb2 C25 95.9(4)
C14 C13 Sb1 119.1(7)
C18 C13 Sb1 122.7(8)
C18 C13 C14 117.9(9)
C6 C1 Sb1 123.4(7)
C6 C1 C2 113.4(9)
C2 C1 Sb1 123.2(7)
C9 C8 Sb2 119.4(7)
C7 C8 Sb2 128.0(7)
C7 C8 C9 112.5(9)
C9 C10 C11 122.2(10)
C1 C6 C7 147.6(9)
C1 C6 C5 123.4(9)
C5 C6 C7 88.9(8)
C10 C9 C8 123.4(9)
C17 C16 C15 119.2(10)
C21 C22 C23 119.3(11)
C8 C7 C6 147.0(9)
C8 C7 C12 123.4(9)
C12 C7 C6 89.5(7)
C5 C4 C3 115.2(10)
C24 C19 Sb1 115.4(7)
C20 C19 Sb1 126.3(7)
C20 C19 C24 118.2(9)
C22 C23 C24 120.0(10)
C6 C5 C12 90.7(8)
C4 C5 C6 122.7(10)
C4 C5 C12 146.6(10)
C2 C3 C4 122.5(9)
C23 C24 C19 121.5(10)
C15 C14 C13 121.1(10)
C22 C21 C20 120.9(10)
C17 C18 C13 121.5(10)
C3 C2 C1 122.7(9)
C14 C15 C16 119.9(11)
C7 C12 C5 90.8(7)
C11 C12 C7 122.8(9)
C11 C12 C5 146.4(10)
C12 C11 C10 115.5(10)
C19 C20 C21 120.1(10)
C18 C17 C16 120.3(10)
C26 C25 Sb2 120.1(8)
C30 C25 Sb2 122.8(7)
C30 C25 C26 117.1(10)
C27 C26 C25 121.9(11)
C32 C31 Sb2 123.3(7)
C32 C31 C36 119.1(8)
C36 C31 Sb2 117.6(7)
C31 C32 C33 120.2(9)
C26 C27 C28 120.4(10)
C29 C30 C25 120.9(10)
C29 C28 C27 118.3(10)
C28 C29 C30 121.3(11)
C35 C34 C33 121.0(10)
C34 C33 C32 119.3(10)
C35 C36 C31 120.9(9)
C34 C35 C36 119.3(10)

loop_
_geom_bond_atom_site_label_1
_geom_bond_atom_site_label_2
_geom_bond_distance
Sb1 C13 2.172(10)
Sb1 C1 2.149(10)
Sb1 C19 2.154(9)
Sb2 C8 2.148(10)
Sb2 C25 2.164(10)
Sb2 C31 2.159(9)
C13 C14 1.401(15)
C13 C18 1.380(14)
C1 C6 1.375(14)
C1 C2 1.434(14)
C8 C9 1.439(14)
C8 C7 1.388(14)
C10 C9 1.389(14)
C10 C11 1.396(15)
C6 C7 1.538(13)
C6 C5 1.428(14)
C16 C15 1.389(16)
C16 C17 1.389(16)
C22 C23 1.382(15)
C22 C21 1.377(15)
C7 C12 1.419(13)
C4 C5 1.348(14)
C4 C3 1.424(14)
C19 C24 1.404(14)
C19 C20 1.378(14)
C23 C24 1.383(16)
C5 C12 1.499(14)
C3 C2 1.374(14)
C14 C15 1.383(14)
C21 C20 1.410(15)
C18 C17 1.375(14)
C12 C11 1.371(14)
C25 C26 1.399(14)
C25 C30 1.394(14)
C26 C27 1.375(14)
C31 C32 1.391(14)
C31 C36 1.394(13)
C32 C33 1.400(14)
C27 C28 1.392(17)
C30 C29 1.385(15)
C28 C29 1.380(17)
C34 C33 1.385(14)
C34 C35 1.381(15)
C36 C35 1.384(14)
